data_9007888
loop_
_publ_author_name
'Wardojo, T. A.'
'Hwu, S.-J.'

_publ_section_title
;
 Chlorapatite: Ca5(AsO4)3Cl
 Note: anisotropic temperature factors taken from ICSD
;
_journal_name_full 'Acta Crystallographica, Section C'
_journal_page_first 2959
_journal_page_last 2960
_journal_paper_doi 10.1107/S0108270196011006
_journal_volume 52
_journal_year 1996
_chemical_compound_source Synthetic
_chemical_formula_sum 'As3 Ca5 Cl O12'
_chemical_name_mineral Turneaureite
_space_group_IT_number 176
_symmetry_space_group_name_Hall '-P 6c'
_symmetry_space_group_name_H-M 'P 63/m'
_cell_angle_alpha 90
_cell_angle_beta 90
_cell_angle_gamma 120
_cell_length_a 10.076
_cell_length_b 10.076
_cell_length_c 6.807
_cell_formula_units_Z 2
_cell_volume 598.498
_database_code_amcsd 0010311
_exptl_crystal_density_diffrn 3.621
_cod_original_formula_sum 'Ca5 As3 O12 Cl'
_cod_database_code 9007888

loop_
_space_group_symop_operation_xyz
x,y,z
-x+y,-x,1/2-z
x-y,x,1/2+z
y,-x+y,-z
-y,x-y,z
x,y,1/2-z
-x,-y,1/2+z
x-y,x,-z
-x+y,-x,z
-y,x-y,1/2-z
y,-x+y,1/2+z
-x,-y,-z

loop_
_atom_site_aniso_label
_atom_site_aniso_U_11
_atom_site_aniso_U_22
_atom_site_aniso_U_33
_atom_site_aniso_U_12
_atom_site_aniso_U_13
_atom_site_aniso_U_23
Ca1 0.01270 0.01270 0.00800 0.00630 0.00000 0.00000
Ca2 0.00910 0.01130 0.01030 0.00460 0.00000 0.00000
As 0.00660 0.00510 0.00850 0.00270 0.00000 0.00000
O1 0.00560 0.01300 0.01600 -0.00230 0.00000 0.00000
O2 0.00690 0.00540 0.01960 0.00080 0.00000 0.00000
O3 0.02660 0.01480 0.01620 0.01440 -0.01120 -0.00400
Cl 0.01320 0.01320 0.03900 0.00660 0.00000 0.00000

loop_
_atom_site_label
_atom_site_fract_x
_atom_site_fract_y
_atom_site_fract_z
_atom_site_occupancy
_atom_site_U_iso_or_equiv
Ca1 0.33333 0.66667 0.00500 1.00000 0.01110
Ca2 0.26988 0.24976 0.25000 1.00000 0.01050
As 0.40949 0.03079 0.25000 1.00000 0.00680
O1 0.15590 0.50810 0.25000 1.00000 0.01440
O2 0.53470 0.39660 0.25000 1.00000 0.01160
O3 0.35110 0.08920 0.05350 1.00000 0.01740
Cl 0.00000 0.00000 0.12630 0.50000 0.02180

loop_
_cod_related_entry_id
_cod_related_entry_database
_cod_related_entry_code
1 AMCSD 0010311
